data_7034761
loop_
_publ_author_name
'Biswas, Surajit'
'Dutta, Arpan'
'Dolai, Malay'
'Bhowmick, Indrani'
'Rouzi\`eres, Mathieu'
'Cl\'erac, Rodolphe'
'Panja, Anangamohan'
'Ali, Mahammad'

_publ_section_title
;
 Novel Cu(II)-M(II)-Cu(II) (M = Cu or Ni) trinuclear and [NaCu]
 hexanuclear complexes assembled by bi-compartmental ligands: syntheses,
 structures, magnetic and catalytic studies.
;
_journal_issue 20
_journal_name_full 'Dalton transactions (Cambridge, England : 2003)'
_journal_page_first 9426
_journal_page_last 9438
_journal_paper_doi 10.1039/c4dt03728f
_journal_volume 44
_journal_year 2015
_chemical_formula_moiety 'C44 H44 Cu3 N10 O8, 2(Cl O4)'
_chemical_formula_sum 'C44 H44 Cl2 Cu3 N10 O16'
_chemical_formula_weight 1230.44
_chemical_name_systematic
; 
 ? 
;
_space_group_IT_number 15
_symmetry_cell_setting monoclinic
_symmetry_space_group_name_Hall '-C 2yc'
_symmetry_space_group_name_H-M 'C 1 2/c 1'
_atom_sites_solution_hydrogens geom
_atom_sites_solution_primary direct
_atom_sites_solution_secondary difmap
_audit_creation_method SHELXL-97
_audit_update_record
;
2015-03-31 deposited with the CCDC.
2015-04-09 downloaded from the CCDC.
;
_cell_angle_alpha 90.00
_cell_angle_beta 95.984(5)
_cell_angle_gamma 90.00
_cell_formula_units_Z 4
_cell_length_a 26.9977(19)
_cell_length_b 12.3081(8)
_cell_length_c 15.3946(10)
_cell_measurement_reflns_used 200
_cell_measurement_temperature 273(2)
_cell_measurement_theta_max 26.71
_cell_measurement_theta_min 1.52
_cell_volume 5087.6(6)
_computing_cell_refinement 'BRUKER SMART APEX II CCD'
_computing_data_collection 'BRUKER SMART APEX II CCD'
_computing_data_reduction 'BRUKER SAINT'
_computing_molecular_graphics Diamond-3.0
_computing_publication_material 'SHELXS-97 (Sheldrick, 2008)'
_computing_structure_refinement 'SHELXL-97 (Sheldrick, 2008)'
_computing_structure_solution 'SHELXS-97 (Sheldrick, 2008)'
_diffrn_ambient_temperature 273(2)
_diffrn_measured_fraction_theta_full 0.981
_diffrn_measured_fraction_theta_max 0.981
_diffrn_measurement_device_type 'BRUKER SMART APEX-II CCD'
_diffrn_measurement_method Multi-scan
_diffrn_radiation_monochromator graphite
_diffrn_radiation_source 'fine-focus sealed tube'
_diffrn_radiation_type MoK\a
_diffrn_radiation_wavelength 0.71073
_diffrn_reflns_av_R_equivalents 0.1068
_diffrn_reflns_av_sigmaI/netI 0.1015
_diffrn_reflns_limit_h_max 34
_diffrn_reflns_limit_h_min -34
_diffrn_reflns_limit_k_max 15
_diffrn_reflns_limit_k_min -15
_diffrn_reflns_limit_l_max 19
_diffrn_reflns_limit_l_min -19
_diffrn_reflns_number 36446
_diffrn_reflns_theta_full 26.71
_diffrn_reflns_theta_max 26.71
_diffrn_reflns_theta_min 1.52
_exptl_absorpt_coefficient_mu 1.427
_exptl_absorpt_correction_T_max 0.807
_exptl_absorpt_correction_T_min 0.742
_exptl_absorpt_correction_type empirical
_exptl_absorpt_process_details SADABS
_exptl_crystal_colour green
_exptl_crystal_density_diffrn 1.606
_exptl_crystal_density_method 'not measured'
_exptl_crystal_description 'rod shape'
_exptl_crystal_F_000 2508.0
_exptl_crystal_size_max 0.24
_exptl_crystal_size_mid 0.18
_exptl_crystal_size_min 0.15
_refine_diff_density_max 0.447
_refine_diff_density_min -0.361
_refine_diff_density_rms 0.072
_refine_ls_extinction_method none
_refine_ls_goodness_of_fit_ref 0.994
_refine_ls_hydrogen_treatment mixed
_refine_ls_matrix_type full
_refine_ls_number_parameters 340
_refine_ls_number_reflns 5392
_refine_ls_number_restraints 1
_refine_ls_restrained_S_all 1.084
_refine_ls_R_factor_all 0.1807
_refine_ls_R_factor_gt 0.0575
_refine_ls_shift/su_max 0.000
_refine_ls_shift/su_mean 0.000
_refine_ls_structure_factor_coef Fsqd
_refine_ls_weighting_details 'calc w=1/[\s^2^(Fo^2^)+(0.0860P)^2^+1.1707P] where P=(Fo^2^+2Fc^2^)/3'
_refine_ls_weighting_scheme calc
_refine_ls_wR_factor_gt 0.1401
_refine_ls_wR_factor_ref 0.1947
_reflns_number_gt 2075
_reflns_number_total 5392
_reflns_threshold_expression >2sigma(I)
_cod_data_source_file c4dt03728f2.cif
_cod_data_source_block 6
_cod_depositor_comments
;
The following automatic conversions were performed:

'_symmetry_cell_setting' value 'Monoclinic' changed to 'monoclinic'
according to
/usr/data/users/saulius/crontab/automatic-downloads/rss-feeds/RSC/lib/dictionaries/cif_core.dic
dictionary named 'cif_core.dic' version 2.4.2 from 2011-04-26.

'_exptl_absorpt_correction_type' value 'Empirical' changed to
'empirical' according to
/usr/data/users/saulius/crontab/automatic-downloads/rss-feeds/RSC/lib/dictionaries/cif_core.dic
dictionary named 'cif_core.dic' version 2.4.2 from 2011-04-26.

Automatic conversion script
Id: cif_fix_values 3143 2015-03-26 13:38:13Z robertas 

 Adding full bibliography for 7034760--7034762.cif.
;
_cod_original_sg_symbol_H-M 'C 2/c'
_cod_database_code 7034761

loop_
_symmetry_equiv_pos_as_xyz
'x, y, z'
'-x, y, -z+1/2'
'x+1/2, y+1/2, z'
'-x+1/2, y+1/2, -z+1/2'
'-x, -y, -z'
'x, -y, z-1/2'
'-x+1/2, -y+1/2, -z'
'x+1/2, -y+1/2, z-1/2'

loop_
_atom_site_label
_atom_site_type_symbol
_atom_site_fract_x
_atom_site_fract_y
_atom_site_fract_z
_atom_site_U_iso_or_equiv
_atom_site_adp_type
_atom_site_occupancy
_atom_site_symmetry_multiplicity
_atom_site_calc_flag
_atom_site_refinement_flags
Cu1 Cu 0.0000 0.08515(9) 0.2500 0.0677(4) Uani 1 2 d S
Cu2 Cu 0.07278(3) 0.24291(7) 0.39853(5) 0.0763(4) Uani 1 1 d .
C13 C 0.0404(6) 0.5715(9) 0.3904(6) 0.129(4) Uani 1 1 d .
H13 H 0.0599 0.6339 0.3908 0.155 Uiso 1 1 calc R
O1 O 0.05537(16) 0.1890(3) 0.2566(3) 0.0695(12) Uani 1 1 d .
N4 N 0.0337(3) 0.3787(5) 0.3968(3) 0.0845(17) Uani 1 1 d .
C22 C 0.1237(3) 0.0373(10) 0.4211(5) 0.101(3) Uani 1 1 d D
H22 H 0.0929 0.0101 0.4324 0.121 Uiso 1 1 calc R
O4 O 0.01661(16) 0.1445(4) 0.4125(3) 0.0785(13) Uani 1 1 d .
O3 O 0.0295(3) 0.1837(5) 0.5474(4) 0.131(2) Uani 1 1 d .
N1 N 0.0457(2) -0.0323(4) 0.2360(3) 0.0723(15) Uani 1 1 d .
C1 C 0.0272(2) -0.1389(5) 0.2606(5) 0.091(2) Uani 1 1 d .
H1A H 0.0356 -0.1516 0.3226 0.109 Uiso 1 1 calc R
H1B H 0.0421 -0.1960 0.2286 0.109 Uiso 1 1 calc R
Cl1 Cl 0.84311(9) 0.6752(2) 0.32345(17) 0.1061(7) Uani 1 1 d .
C4 C 0.1591(3) 0.0674(8) 0.1515(5) 0.104(3) Uani 1 1 d .
H4 H 0.1681 0.0012 0.1285 0.124 Uiso 1 1 calc R
N2 N 0.1278(3) 0.3446(5) 0.3701(4) 0.0895(18) Uani 1 1 d .
C12 C 0.0625(5) 0.4692(8) 0.3973(4) 0.105(3) Uani 1 1 d .
N3 N 0.1259(2) 0.1392(7) 0.4168(4) 0.0870(19) Uani 1 1 d .
C8 C 0.0982(3) 0.1739(6) 0.2225(4) 0.0744(19) Uani 1 1 d .
C3 C 0.1126(3) 0.0736(7) 0.1884(4) 0.081(2) Uani 1 1 d .
C5 C 0.1905(3) 0.1516(10) 0.1482(5) 0.116(3) Uani 1 1 d .
C6 C 0.1772(3) 0.2458(9) 0.1857(5) 0.109(3) Uani 1 1 d .
H6 H 0.1989 0.3045 0.1860 0.131 Uiso 1 1 calc R
C7 C 0.1326(3) 0.2593(7) 0.2240(4) 0.086(2) Uani 1 1 d .
C10 C 0.1237(3) 0.3582(6) 0.2728(4) 0.094(2) Uani 1 1 d .
H10A H 0.0906 0.3850 0.2532 0.113 Uiso 1 1 calc R
H10B H 0.1474 0.4131 0.2588 0.113 Uiso 1 1 calc R
C16 C -0.0159(4) 0.3894(7) 0.3898(4) 0.095(2) Uani 1 1 d .
H16 H -0.0350 0.3265 0.3901 0.114 Uiso 1 1 calc R
C15 C -0.0402(4) 0.4867(9) 0.3823(5) 0.113(3) Uani 1 1 d .
H15 H -0.0748 0.4909 0.3771 0.136 Uiso 1 1 calc R
C14 C -0.0106(7) 0.5786(9) 0.3829(6) 0.133(5) Uani 1 1 d .
H14 H -0.0257 0.6467 0.3782 0.159 Uiso 1 1 calc R
C11 C 0.1170(4) 0.4502(8) 0.4109(5) 0.115(3) Uani 1 1 d .
H11A H 0.1281 0.4484 0.4729 0.139 Uiso 1 1 calc R
H11B H 0.1345 0.5083 0.3845 0.139 Uiso 1 1 calc R
C21 C 0.1599(4) -0.0419(9) 0.4117(6) 0.137(4) Uani 1 1 d .
H21 H 0.1538 -0.1159 0.4163 0.165 Uiso 1 1 calc R
C20 C 0.2046(5) -0.0012(15) 0.3952(8) 0.165(6) Uani 1 1 d .
H20 H 0.2307 -0.0476 0.3859 0.198 Uiso 1 1 calc R
C19 C 0.2108(4) 0.1075(15) 0.3925(7) 0.152(5) Uani 1 1 d .
H19 H 0.2410 0.1400 0.3840 0.182 Uiso 1 1 calc R
C18 C 0.1693(4) 0.1649(10) 0.4033(5) 0.108(3) Uani 1 1 d D
C17 C 0.1757(3) 0.2894(11) 0.4044(5) 0.127(4) Uani 1 1 d .
H17A H 0.1855 0.3136 0.4637 0.152 Uiso 1 1 calc R
H17B H 0.2018 0.3096 0.3687 0.152 Uiso 1 1 calc R
N5 N 0.0017(3) 0.1443(6) 0.4875(5) 0.0883(18) Uani 1 1 d .
O2 O -0.0382(3) 0.1054(7) 0.4975(4) 0.152(3) Uani 1 1 d .
C2 C 0.0867(3) -0.0255(6) 0.2004(4) 0.084(2) Uani 1 1 d .
H2 H 0.1004 -0.0895 0.1813 0.101 Uiso 1 1 calc R
O5 O 0.8730(3) 0.6743(7) 0.2552(4) 0.175(3) Uani 1 1 d .
O6 O 0.8077(3) 0.7545(5) 0.3154(6) 0.181(3) Uani 1 1 d .
O7 O 0.8246(3) 0.5762(5) 0.3377(7) 0.197(4) Uani 1 1 d .
O8 O 0.8768(4) 0.6999(10) 0.3990(6) 0.230(4) Uani 1 1 d .
C9 C 0.2397(3) 0.1399(11) 0.1095(6) 0.177(5) Uani 1 1 d .
H9A H 0.2656 0.1743 0.1472 0.265 Uiso 1 1 calc R
H9B H 0.2373 0.1738 0.0530 0.265 Uiso 1 1 calc R
H9C H 0.2474 0.0642 0.1037 0.265 Uiso 1 1 calc R

loop_
_atom_site_aniso_label
_atom_site_aniso_U_11
_atom_site_aniso_U_22
_atom_site_aniso_U_33
_atom_site_aniso_U_23
_atom_site_aniso_U_13
_atom_site_aniso_U_12
Cu1 0.0724(8) 0.0669(7) 0.0683(7) 0.000 0.0281(6) 0.000
Cu2 0.0843(7) 0.0854(6) 0.0624(6) 0.0095(4) 0.0227(4) -0.0044(5)
C13 0.222(14) 0.087(8) 0.078(6) 0.000(5) 0.006(8) -0.007(9)
O1 0.076(3) 0.074(3) 0.064(3) 0.002(2) 0.029(2) -0.003(2)
N4 0.124(6) 0.080(4) 0.052(3) 0.009(3) 0.019(4) 0.010(5)
C22 0.083(6) 0.159(9) 0.066(5) 0.027(6) 0.029(4) 0.042(7)
O4 0.086(3) 0.094(3) 0.060(3) 0.005(2) 0.031(3) -0.003(3)
O3 0.194(7) 0.122(5) 0.084(4) -0.012(4) 0.052(4) -0.025(5)
N1 0.077(4) 0.066(4) 0.078(4) 0.003(3) 0.031(3) 0.004(3)
C1 0.110(5) 0.069(4) 0.100(5) -0.002(4) 0.040(5) 0.011(4)
Cl1 0.0913(16) 0.1066(19) 0.1257(19) -0.0082(14) 0.0369(15) -0.0103(14)
C4 0.086(6) 0.157(8) 0.074(5) -0.003(5) 0.037(5) 0.007(6)
N2 0.108(5) 0.102(5) 0.060(4) 0.000(4) 0.018(4) -0.030(4)
C12 0.183(11) 0.084(7) 0.050(4) 0.002(4) 0.014(6) -0.022(8)
N3 0.076(5) 0.105(5) 0.085(4) 0.030(4) 0.028(3) 0.013(4)
C8 0.086(5) 0.087(5) 0.052(4) 0.005(4) 0.020(4) -0.011(5)
C3 0.089(5) 0.103(6) 0.056(4) 0.005(4) 0.025(4) -0.014(5)
C5 0.085(6) 0.193(11) 0.076(6) -0.023(6) 0.038(5) -0.042(7)
C6 0.104(7) 0.160(9) 0.066(5) 0.002(5) 0.027(5) -0.055(6)
C7 0.098(6) 0.107(6) 0.052(4) 0.002(4) 0.016(4) -0.035(5)
C10 0.117(6) 0.110(6) 0.058(4) 0.010(4) 0.023(4) -0.041(5)
C16 0.132(8) 0.093(7) 0.060(5) 0.000(4) 0.013(5) 0.019(6)
C15 0.181(10) 0.096(7) 0.061(5) -0.005(5) 0.009(5) 0.044(8)
C14 0.249(15) 0.084(8) 0.062(6) -0.010(5) 0.005(8) 0.044(10)
C11 0.146(9) 0.126(8) 0.074(6) -0.003(5) 0.008(6) -0.057(7)
C21 0.133(9) 0.146(9) 0.143(9) 0.050(7) 0.061(7) 0.045(8)
C20 0.123(11) 0.243(17) 0.139(10) 0.053(12) 0.057(8) 0.056(12)
C19 0.073(7) 0.274(17) 0.114(8) 0.044(11) 0.037(6) 0.012(11)
C18 0.094(8) 0.158(10) 0.075(6) 0.019(6) 0.022(5) 0.002(7)
C17 0.065(6) 0.258(14) 0.060(5) 0.000(7) 0.013(4) -0.029(7)
N5 0.107(6) 0.084(4) 0.078(5) 0.008(4) 0.030(5) 0.005(4)
O2 0.112(5) 0.220(8) 0.134(5) 0.036(5) 0.067(4) -0.022(5)
C2 0.096(6) 0.090(6) 0.073(5) 0.001(4) 0.033(4) 0.013(5)
O5 0.169(7) 0.238(8) 0.131(6) -0.016(5) 0.079(5) -0.044(6)
O6 0.177(7) 0.097(5) 0.279(10) 0.010(5) 0.075(7) 0.021(5)
O7 0.160(6) 0.083(4) 0.376(13) -0.028(6) 0.151(8) -0.012(4)
O8 0.223(9) 0.331(13) 0.132(7) -0.039(7) -0.004(7) -0.016(9)
C9 0.086(6) 0.335(16) 0.120(8) -0.038(9) 0.060(6) -0.046(9)

loop_
_atom_type_symbol
_atom_type_description
_atom_type_scat_dispersion_real
_atom_type_scat_dispersion_imag
_atom_type_scat_source
C C 0.0033 0.0016 'International Tables Vol C Tables 4.2.6.8 and 6.1.1.4'
H H 0.0000 0.0000 'International Tables Vol C Tables 4.2.6.8 and 6.1.1.4'
N N 0.0061 0.0033 'International Tables Vol C Tables 4.2.6.8 and 6.1.1.4'
O O 0.0106 0.0060 'International Tables Vol C Tables 4.2.6.8 and 6.1.1.4'
Cl Cl 0.1484 0.1585 'International Tables Vol C Tables 4.2.6.8 and 6.1.1.4'
Cu Cu 0.3201 1.2651 'International Tables Vol C Tables 4.2.6.8 and 6.1.1.4'

loop_
_geom_angle_atom_site_label_1
_geom_angle_atom_site_label_2
_geom_angle_atom_site_label_3
_geom_angle
_geom_angle_site_symmetry_1
_geom_angle_site_symmetry_3
N1 Cu1 N1 82.8(3) 2 .
N1 Cu1 O1 90.1(2) 2 2
N1 Cu1 O1 167.5(2) . 2
N1 Cu1 O1 167.5(2) 2 .
N1 Cu1 O1 90.1(2) . .
O1 Cu1 O1 98.7(3) 2 .
N3 Cu2 O4 98.5(3) . .
N3 Cu2 N4 162.7(3) . .
O4 Cu2 N4 96.1(3) . .
N3 Cu2 N2 83.6(3) . .
O4 Cu2 N2 173.7(2) . .
N4 Cu2 N2 82.9(3) . .
N3 Cu2 O1 91.3(2) . .
O4 Cu2 O1 80.91(17) . .
N4 Cu2 O1 100.2(2) . .
N2 Cu2 O1 93.2(2) . .
C14 C13 C12 118.9(12) . .
C14 C13 H13 120.6 . .
C12 C13 H13 120.6 . .
C8 O1 Cu1 125.2(4) . .
C8 O1 Cu2 108.5(4) . .
Cu1 O1 Cu2 108.59(17) . .
C16 N4 C12 119.2(8) . .
C16 N4 Cu2 127.7(6) . .
C12 N4 Cu2 113.0(7) . .
N3 C22 C21 130.7(9) . .
N3 C22 H22 114.6 . .
C21 C22 H22 114.6 . .
N5 O4 Cu2 115.1(5) . .
C2 N1 C1 119.9(6) . .
C2 N1 Cu1 126.0(5) . .
C1 N1 Cu1 113.7(4) . .
N1 C1 C1 107.6(4) . 2
N1 C1 H1A 110.2 . .
C1 C1 H1A 110.2 2 .
N1 C1 H1B 110.2 . .
C1 C1 H1B 110.2 2 .
H1A C1 H1B 108.5 . .
O7 Cl1 O6 113.2(5) . .
O7 Cl1 O5 111.8(5) . .
O6 Cl1 O5 113.2(5) . .
O7 Cl1 O8 106.0(7) . .
O6 Cl1 O8 107.6(6) . .
O5 Cl1 O8 104.3(5) . .
C5 C4 C3 123.8(9) . .
C5 C4 H4 118.1 . .
C3 C4 H4 118.1 . .
C11 N2 C10 109.1(6) . .
C11 N2 C17 116.4(8) . .
C10 N2 C17 111.9(6) . .
C11 N2 Cu2 105.6(5) . .
C10 N2 Cu2 107.8(4) . .
C17 N2 Cu2 105.5(5) . .
N4 C12 C13 120.1(11) . .
N4 C12 C11 115.4(9) . .
C13 C12 C11 124.4(11) . .
C18 N3 C22 108.1(8) . .
C18 N3 Cu2 120.4(7) . .
C22 N3 Cu2 129.2(7) . .
O1 C8 C7 119.3(7) . .
O1 C8 C3 123.6(7) . .
C7 C8 C3 117.0(7) . .
C8 C3 C2 122.7(6) . .
C8 C3 C4 118.8(7) . .
C2 C3 C4 117.9(8) . .
C4 C5 C6 116.6(8) . .
C4 C5 C9 121.5(11) . .
C6 C5 C9 121.8(10) . .
C5 C6 C7 123.6(8) . .
C5 C6 H6 118.2 . .
C7 C6 H6 118.2 . .
C8 C7 C6 120.0(8) . .
C8 C7 C10 119.2(7) . .
C6 C7 C10 120.5(8) . .
C7 C10 N2 114.9(6) . .
C7 C10 H10A 108.5 . .
N2 C10 H10A 108.5 . .
C7 C10 H10B 108.5 . .
N2 C10 H10B 108.5 . .
H10A C10 H10B 107.5 . .
N4 C16 C15 124.2(9) . .
N4 C16 H16 117.9 . .
C15 C16 H16 117.9 . .
C16 C15 C14 116.4(10) . .
C16 C15 H15 121.8 . .
C14 C15 H15 121.8 . .
C13 C14 C15 121.4(11) . .
C13 C14 H14 119.3 . .
C15 C14 H14 119.3 . .
C12 C11 N2 108.3(7) . .
C12 C11 H11A 110.0 . .
N2 C11 H11A 110.0 . .
C12 C11 H11B 110.0 . .
N2 C11 H11B 110.0 . .
H11A C11 H11B 108.4 . .
C20 C21 C22 114.1(11) . .
C20 C21 H21 123.0 . .
C22 C21 H21 123.0 . .
C19 C20 C21 119.2(13) . .
C19 C20 H20 120.4 . .
C21 C20 H20 120.4 . .
C20 C19 C18 114.1(12) . .
C20 C19 H19 122.9 . .
C18 C19 H19 122.9 . .
N3 C18 C19 133.8(11) . .
N3 C18 C17 110.7(10) . .
C19 C18 C17 115.4(12) . .
N2 C17 C18 110.7(7) . .
N2 C17 H17A 109.5 . .
C18 C17 H17A 109.5 . .
N2 C17 H17B 109.5 . .
C18 C17 H17B 109.5 . .
H17A C17 H17B 108.1 . .
O2 N5 O3 123.1(8) . .
O2 N5 O4 119.5(8) . .
O3 N5 O4 117.4(7) . .
N1 C2 C3 124.4(7) . .
N1 C2 H2 117.8 . .
C3 C2 H2 117.8 . .
C5 C9 H9A 109.5 . .
C5 C9 H9B 109.5 . .
H9A C9 H9B 109.5 . .
C5 C9 H9C 109.5 . .
H9A C9 H9C 109.5 . .
H9B C9 H9C 109.5 . .

loop_
_geom_bond_atom_site_label_1
_geom_bond_atom_site_label_2
_geom_bond_distance
_geom_bond_site_symmetry_2
Cu1 N1 1.928(5) 2
Cu1 N1 1.928(5) .
Cu1 O1 1.961(4) 2
Cu1 O1 1.961(4) .
Cu2 N3 1.920(7) .
Cu2 O4 1.970(4) .
Cu2 N4 1.975(6) .
Cu2 N2 2.025(6) .
Cu2 O1 2.285(4) .
C13 C14 1.374(14) .
C13 C12 1.392(13) .
C13 H13 0.9300 .
O1 C8 1.331(7) .
N4 C16 1.339(9) .
N4 C12 1.357(10) .
C22 N3 1.258(10) .
C22 C21 1.397(12) .
C22 H22 0.9300 .
O4 N5 1.261(7) .
O3 N5 1.226(8) .
N1 C2 1.288(8) .
N1 C1 1.468(8) .
C1 C1 1.471(14) 2
C1 H1A 0.9700 .
C1 H1B 0.9700 .
Cl1 O7 1.344(6) .
Cl1 O6 1.363(8) .
Cl1 O5 1.390(6) .
Cl1 O8 1.432(9) .
C4 C5 1.343(11) .
C4 C3 1.433(10) .
C4 H4 0.9300 .
N2 C11 1.486(10) .
N2 C10 1.500(8) .
N2 C17 1.506(10) .
C12 C11 1.484(12) .
N3 C18 1.251(11) .
C8 C7 1.402(9) .
C8 C3 1.413(9) .
C3 C2 1.427(10) .
C5 C6 1.359(12) .
C5 C9 1.520(11) .
C6 C7 1.406(11) .
C6 H6 0.9300 .
C7 C10 1.463(10) .
C10 H10A 0.9700 .
C10 H10B 0.9700 .
C16 C15 1.365(10) .
C16 H16 0.9300 .
C15 C14 1.385(13) .
C15 H15 0.9300 .
C14 H14 0.9300 .
C11 H11A 0.9700 .
C11 H11B 0.9700 .
C21 C20 1.355(15) .
C21 H21 0.9300 .
C20 C19 1.349(16) .
C20 H20 0.9300 .
C19 C18 1.348(14) .
C19 H19 0.9300 .
C18 C17 1.543(13) .
C17 H17A 0.9700 .
C17 H17B 0.9700 .
N5 O2 1.205(8) .
C2 H2 0.9300 .
C9 H9A 0.9600 .
C9 H9B 0.9600 .
C9 H9C 0.9600 .
